data_4082688
loop_
_publ_author_name
'Mohr, Jens'
'Durmaz, Mustafa'
'Irran, Elisabeth'
'Oestreich, Martin'

_publ_section_title
;
 Tris(5,6,7,8-tetrafluoronaphthalen-2-yl)borane, a Partially Fluorinated
 Boron Lewis Acid with Fluorination Distal to the Boron Atom
;
_journal_issue 5
_journal_name_full Organometallics
_journal_page_first 1108
_journal_paper_doi 10.1021/om500128a
_journal_volume 33
_journal_year 2014
_chemical_formula_moiety 'C48 H24 B F12 O P, 2.5(C6 H6)'
_chemical_formula_sum 'C63 H39 B F12 O P'
_chemical_formula_weight 1081.72
_chemical_name_systematic
; 
 ? 
;
_space_group_IT_number 2
_symmetry_cell_setting triclinic
_symmetry_space_group_name_Hall '-P 1'
_symmetry_space_group_name_H-M 'P -1'
_atom_sites_solution_hydrogens geom
_atom_sites_solution_primary direct
_atom_sites_solution_secondary difmap
_audit_creation_method
;
CrysAlisPro, Agilent Technologies,
Version 1.171.36.32 (release 02-08-2013 CrysAlis171 .NET)
(compiled Aug  2 2013,16:46:58)
;
_cell_angle_alpha 89.118(2)
_cell_angle_beta 89.773(3)
_cell_angle_gamma 83.346(3)
_cell_formula_units_Z 2
_cell_length_a 9.9578(4)
_cell_length_b 12.8785(3)
_cell_length_c 20.3876(7)
_cell_measurement_reflns_used 8451
_cell_measurement_temperature 150(2)
_cell_measurement_theta_max 73.7220
_cell_measurement_theta_min 3.4320
_cell_volume 2596.61(15)
_computing_cell_refinement
;
CrysAlisPro, Agilent Technologies,
Version 1.171.36.32 (release 02-08-2013 CrysAlis171 .NET)
(compiled Aug  2 2013,16:46:58)
;
_computing_data_collection
;
CrysAlisPro, Agilent Technologies,
Version 1.171.36.32 (release 02-08-2013 CrysAlis171 .NET)
(compiled Aug  2 2013,16:46:58)
;
_computing_data_reduction
;
CrysAlisPro, Agilent Technologies,
Version 1.171.36.32 (release 02-08-2013 CrysAlis171 .NET)
(compiled Aug  2 2013,16:46:58)
;
_computing_structure_refinement 'SHELXL-97 (Sheldrick, 1997)'
_computing_structure_solution 'SHELXS-97 (Sheldrick, 1990)'
_diffrn_ambient_temperature 150(2)
_diffrn_measured_fraction_theta_full 0.999
_diffrn_measured_fraction_theta_max 0.999
_diffrn_measurement_device_type 'SuperNova, Single source at offset, Atlas'
_diffrn_measurement_method '\w scans'
_diffrn_radiation_monochromator mirror
_diffrn_radiation_source 'SuperNova (Cu) X-ray Source'
_diffrn_radiation_type CuK\a
_diffrn_radiation_wavelength 1.54184
_diffrn_reflns_av_R_equivalents 0.0300
_diffrn_reflns_av_sigmaI/netI 0.0385
_diffrn_reflns_limit_h_max 11
_diffrn_reflns_limit_h_min -11
_diffrn_reflns_limit_k_max 15
_diffrn_reflns_limit_k_min -10
_diffrn_reflns_limit_l_max 24
_diffrn_reflns_limit_l_min -24
_diffrn_reflns_number 19257
_diffrn_reflns_theta_full 67.50
_diffrn_reflns_theta_max 67.50
_diffrn_reflns_theta_min 3.46
_exptl_absorpt_coefficient_mu 1.224
_exptl_absorpt_correction_T_max 0.9084
_exptl_absorpt_correction_T_min 0.7103
_exptl_absorpt_correction_type multi-scan
_exptl_absorpt_process_details
;
CrysAlisPro, Agilent Technologies,
Version 1.171.36.32 (release 02-08-2013 CrysAlis171 .NET)
(compiled Aug  2 2013,16:46:58)
Empirical absorption correction using spherical harmonics,
 implemented in SCALE3 ABSPACK scaling algorithm.
;
_exptl_crystal_colour colourless
_exptl_crystal_density_diffrn 1.384
_exptl_crystal_density_method 'not measured'
_exptl_crystal_description rod
_exptl_crystal_F_000 1106
_exptl_crystal_size_max 0.30
_exptl_crystal_size_mid 0.12
_exptl_crystal_size_min 0.08
_refine_diff_density_max 0.590
_refine_diff_density_min -0.350
_refine_diff_density_rms 0.052
_refine_ls_extinction_method none
_refine_ls_goodness_of_fit_ref 1.036
_refine_ls_hydrogen_treatment constr
_refine_ls_matrix_type full
_refine_ls_number_parameters 813
_refine_ls_number_reflns 9361
_refine_ls_number_restraints 661
_refine_ls_restrained_S_all 1.104
_refine_ls_R_factor_all 0.0598
_refine_ls_R_factor_gt 0.0468
_refine_ls_shift/su_max 0.000
_refine_ls_shift/su_mean 0.000
_refine_ls_structure_factor_coef Fsqd
_refine_ls_weighting_details 'calc w=1/[\s^2^(Fo^2^)+(0.0654P)^2^+1.4992P] where P=(Fo^2^+2Fc^2^)/3'
_refine_ls_weighting_scheme calc
_refine_ls_wR_factor_gt 0.1228
_refine_ls_wR_factor_ref 0.1364
_reflns_number_gt 7640
_reflns_number_total 9361
_reflns_threshold_expression >2sigma(I)
_cod_data_source_file om500128a_si_002.cif
_cod_data_source_block cu-439
_cod_original_cell_volume 2596.60(15)
_cod_original_sg_symbol_H-M P-1
_cod_database_code 4082688

loop_
_symmetry_equiv_pos_as_xyz
'x, y, z'
'-x, -y, -z'

loop_
_atom_site_label
_atom_site_type_symbol
_atom_site_fract_x
_atom_site_fract_y
_atom_site_fract_z
_atom_site_U_iso_or_equiv
_atom_site_adp_type
_atom_site_occupancy
_atom_site_symmetry_multiplicity
_atom_site_calc_flag
_atom_site_refinement_flags
_atom_site_disorder_assembly
_atom_site_disorder_group
P1 P 0.56975(5) 0.31808(4) 0.25351(3) 0.02124(13) Uani 1 1 d . . .
B1 B 0.7732(2) 0.19629(18) 0.17090(12) 0.0223(5) Uani 1 1 d . . .
O1 O 0.70402(14) 0.27209(11) 0.22477(7) 0.0227(3) Uani 1 1 d . . .
F1 F 0.8706(2) 0.07507(13) 0.41459(8) 0.0651(6) Uani 1 1 d . . .
F2 F 0.9810(3) -0.10173(16) 0.47735(10) 0.0994(9) Uani 1 1 d . . .
F3 F 1.0938(3) -0.26575(15) 0.40864(13) 0.0967(9) Uani 1 1 d . . .
F4 F 1.0913(2) -0.26027(13) 0.27571(11) 0.0704(6) Uani 1 1 d . . .
F5 F 1.21815(16) 0.39031(14) -0.02717(8) 0.0509(4) Uani 1 1 d . . .
F6 F 1.26433(17) 0.58167(14) 0.01299(10) 0.0600(5) Uani 1 1 d . . .
F7 F 1.13097(19) 0.66927(12) 0.11801(10) 0.0601(5) Uani 1 1 d . . .
F8 F 0.96626(17) 0.55997(11) 0.19018(8) 0.0495(4) Uani 1 1 d . . .
F9 F 0.28440(14) 0.15571(12) -0.04675(7) 0.0384(3) Uani 1 1 d . . .
F10 F 0.14031(14) -0.00042(13) -0.00828(8) 0.0454(4) Uani 1 1 d . . .
F11 F 0.22501(15) -0.12888(12) 0.09263(9) 0.0473(4) Uani 1 1 d . . .
F12 F 0.44636(15) -0.09615(10) 0.16257(7) 0.0401(3) Uani 1 1 d . . .
C1 C 0.8495(2) 0.09584(16) 0.21008(11) 0.0236(4) Uani 1 1 d . . .
C2 C 0.8587(2) 0.08990(17) 0.27716(11) 0.0270(5) Uani 1 1 d . . .
H2 H 0.8212 0.1480 0.3021 0.032 Uiso 1 1 calc R . .
C3 C 0.9221(3) 0.00028(19) 0.31051(13) 0.0337(5) Uani 1 1 d . . .
C4 C 0.9797(2) -0.08695(18) 0.27417(14) 0.0358(6) Uani 1 1 d . . .
C5 C 0.9723(2) -0.08068(19) 0.20521(13) 0.0365(6) Uani 1 1 d . . .
H5 H 1.0109 -0.1377 0.1797 0.044 Uiso 1 1 calc R . .
C6 C 0.9098(2) 0.00709(18) 0.17488(12) 0.0306(5) Uani 1 1 d . . .
H6 H 0.9063 0.0093 0.1283 0.037 Uiso 1 1 calc R . .
C7 C 0.9263(3) -0.0069(2) 0.37935(14) 0.0477(7) Uani 1 1 d . . .
C8 C 0.9815(4) -0.0946(3) 0.41127(16) 0.0643(10) Uani 1 1 d . . .
C9 C 1.0390(4) -0.1803(2) 0.37540(19) 0.0651(10) Uani 1 1 d . . .
C10 C 1.0376(3) -0.1762(2) 0.30930(17) 0.0505(7) Uani 1 1 d . . .
C11 C 0.8790(2) 0.26248(16) 0.13304(10) 0.0223(4) Uani 1 1 d . . .
C12 C 0.9428(2) 0.22308(17) 0.07441(11) 0.0266(5) Uani 1 1 d . . .
H12 H 0.9213 0.1580 0.0585 0.032 Uiso 1 1 calc R . .
C13 C 1.0336(2) 0.27466(19) 0.03992(11) 0.0305(5) Uani 1 1 d . . .
H13 H 1.0749 0.2446 0.0015 0.037 Uiso 1 1 calc R . .
C14 C 1.0657(2) 0.37232(18) 0.06135(12) 0.0289(5) Uani 1 1 d . . .
C15 C 1.0022(2) 0.41496(17) 0.11870(12) 0.0277(5) Uani 1 1 d . . .
C16 C 0.9113(2) 0.35792(17) 0.15377(11) 0.0245(4) Uani 1 1 d . . .
H16 H 0.8712 0.3863 0.1929 0.029 Uiso 1 1 calc R . .
C17 C 1.1559(2) 0.4306(2) 0.02723(13) 0.0369(6) Uani 1 1 d . . .
C18 C 1.1793(3) 0.5269(2) 0.04678(15) 0.0428(7) Uani 1 1 d . . .
C19 C 1.1131(3) 0.5710(2) 0.10176(15) 0.0423(6) Uani 1 1 d . . .
C20 C 1.0288(3) 0.51605(19) 0.13699(13) 0.0357(6) Uani 1 1 d . . .
C21 C 0.6559(2) 0.16348(16) 0.12221(10) 0.0222(4) Uani 1 1 d . . .
C22 C 0.6130(2) 0.22585(17) 0.06644(11) 0.0269(5) Uani 1 1 d . . .
H22 H 0.6597 0.2841 0.0555 0.032 Uiso 1 1 calc R . .
C23 C 0.5073(2) 0.20560(18) 0.02771(11) 0.0283(5) Uani 1 1 d . . .
H23 H 0.4820 0.2494 -0.0092 0.034 Uiso 1 1 calc R . .
C24 C 0.4363(2) 0.11989(17) 0.04264(11) 0.0251(5) Uani 1 1 d . . .
C25 C 0.4787(2) 0.05365(16) 0.09711(11) 0.0242(4) Uani 1 1 d . . .
C26 C 0.5899(2) 0.07753(16) 0.13524(11) 0.0239(4) Uani 1 1 d . . .
H26 H 0.6196 0.0325 0.1710 0.029 Uiso 1 1 calc R . .
C27 C 0.3228(2) 0.09669(19) 0.00646(12) 0.0300(5) Uani 1 1 d . . .
C28 C 0.2522(2) 0.01697(19) 0.02441(13) 0.0333(5) Uani 1 1 d . . .
C29 C 0.2949(2) -0.04885(18) 0.07748(13) 0.0334(5) Uani 1 1 d . . .
C30 C 0.4063(2) -0.03147(17) 0.11192(12) 0.0296(5) Uani 1 1 d . . .
C31 C 0.4376(2) 0.23604(17) 0.24652(11) 0.0240(4) Uani 1 1 d . . .
C32 C 0.4431(2) 0.14573(18) 0.28565(12) 0.0298(5) Uani 1 1 d . . .
H32 H 0.5138 0.1304 0.3167 0.036 Uiso 1 1 calc R . .
C33 C 0.3451(3) 0.0787(2) 0.27896(13) 0.0375(6) Uani 1 1 d . . .
H33 H 0.3483 0.0173 0.3056 0.045 Uiso 1 1 calc R . .
C34 C 0.2427(2) 0.1008(2) 0.23350(13) 0.0374(6) Uani 1 1 d . . .
H34 H 0.1758 0.0545 0.2290 0.045 Uiso 1 1 calc R . .
C35 C 0.2371(2) 0.1900(2) 0.19457(12) 0.0335(5) Uani 1 1 d . . .
H35 H 0.1665 0.2047 0.1634 0.040 Uiso 1 1 calc R . .
C36 C 0.3340(2) 0.25807(18) 0.20090(12) 0.0284(5) Uani 1 1 d . . .
H36 H 0.3299 0.3195 0.1743 0.034 Uiso 1 1 calc R . .
C37 C 0.5153(2) 0.44217(17) 0.21576(12) 0.0276(5) Uani 1 1 d . . .
C38 C 0.5687(3) 0.46890(19) 0.15625(13) 0.0378(6) Uani 1 1 d . . .
H38 H 0.6344 0.4210 0.1353 0.045 Uiso 1 1 calc R . .
C39 C 0.5277(3) 0.5651(2) 0.12637(16) 0.0501(8) Uani 1 1 d . . .
H39 H 0.5641 0.5824 0.0850 0.060 Uiso 1 1 calc R . .
C40 C 0.4339(3) 0.6352(2) 0.15713(17) 0.0516(8) Uani 1 1 d . . .
H40 H 0.4068 0.7016 0.1374 0.062 Uiso 1 1 calc R . .
C41 C 0.3799(4) 0.6091(2) 0.21609(18) 0.0640(10) Uani 1 1 d . . .
H41 H 0.3144 0.6574 0.2368 0.077 Uiso 1 1 calc R . .
C42 C 0.4194(3) 0.5131(2) 0.24591(16) 0.0519(8) Uani 1 1 d . . .
H42 H 0.3812 0.4957 0.2868 0.062 Uiso 1 1 calc R . .
C43 C 0.5957(2) 0.33782(17) 0.33919(11) 0.0254(5) Uani 1 1 d . . .
C44 C 0.4869(2) 0.35094(19) 0.38294(12) 0.0310(5) Uani 1 1 d . . .
H44 H 0.3977 0.3460 0.3680 0.037 Uiso 1 1 calc R . .
C45 C 0.5097(3) 0.3712(2) 0.44827(12) 0.0386(6) Uani 1 1 d . . .
H45 H 0.4356 0.3815 0.4779 0.046 Uiso 1 1 calc R . .
C46 C 0.6402(3) 0.3765(2) 0.47055(13) 0.0430(6) Uani 1 1 d . . .
H46 H 0.6554 0.3894 0.5155 0.052 Uiso 1 1 calc R . .
C47 C 0.7479(3) 0.3629(2) 0.42749(13) 0.0422(6) Uani 1 1 d . . .
H47 H 0.8372 0.3659 0.4430 0.051 Uiso 1 1 calc R . .
C48 C 0.7261(2) 0.34492(19) 0.36172(12) 0.0328(5) Uani 1 1 d . . .
H48 H 0.8002 0.3374 0.3320 0.039 Uiso 1 1 calc R . .
C49 C 0.3651(4) 0.0034(3) 0.4848(2) 0.0731(10) Uani 1 1 d . . .
H49 H 0.2719 0.0049 0.4746 0.088 Uiso 1 1 calc R . .
C50 C 0.4353(4) 0.0820(3) 0.46355(18) 0.0686(10) Uani 1 1 d . . .
H50 H 0.3911 0.1386 0.4385 0.082 Uiso 1 1 calc R . .
C51 C 0.5697(5) 0.0794(3) 0.4783(2) 0.0739(11) Uani 1 1 d . . .
H51 H 0.6187 0.1343 0.4633 0.089 Uiso 1 1 calc R . .
C52 C 0.6374(14) 0.6486(10) 0.3607(6) 0.0848(14) Uani 0.420(10) 1 d PDU A 1
H52A H 0.6354 0.5843 0.3838 0.102 Uiso 0.420(10) 1 calc PR A 1
C53 C 0.7061(16) 0.6549(12) 0.2992(7) 0.0832(14) Uani 0.420(10) 1 d PDU A 1
H53A H 0.7560 0.5939 0.2820 0.100 Uiso 0.420(10) 1 calc PR A 1
C54 C 0.7010(18) 0.7515(10) 0.2632(8) 0.0816(14) Uani 0.420(10) 1 d PDU A 1
H54A H 0.7329 0.7538 0.2193 0.098 Uiso 0.420(10) 1 calc PR A 1
C55 C 0.6476(18) 0.8415(11) 0.2949(7) 0.0802(14) Uani 0.420(10) 1 d PDU A 1
H55A H 0.6573 0.9091 0.2774 0.096 Uiso 0.420(10) 1 calc PR A 1
C56 C 0.5817(14) 0.8288(11) 0.3513(7) 0.0836(14) Uani 0.420(10) 1 d PDU A 1
H56A H 0.5346 0.8897 0.3699 0.100 Uiso 0.420(10) 1 calc PR A 1
C57 C 0.5759(14) 0.7394(8) 0.3836(6) 0.0851(14) Uani 0.420(10) 1 d PDU A 1
H57A H 0.5273 0.7393 0.4238 0.102 Uiso 0.420(10) 1 calc PR A 1
C52A C 0.7019(10) 0.6529(7) 0.3646(5) 0.0857(13) Uani 0.580(10) 1 d PDU A 2
H52C H 0.7102 0.5939 0.3934 0.103 Uiso 0.580(10) 1 calc PR A 2
C53A C 0.7363(12) 0.6386(9) 0.3041(5) 0.0834(14) Uani 0.580(10) 1 d PDU A 2
H53B H 0.7687 0.5711 0.2885 0.100 Uiso 0.580(10) 1 calc PR A 2
C54A C 0.7247(13) 0.7225(7) 0.2644(6) 0.0822(14) Uani 0.580(10) 1 d PDU A 2
H54B H 0.7544 0.7155 0.2202 0.099 Uiso 0.580(10) 1 calc PR A 2
C55A C 0.6688(13) 0.8216(8) 0.2870(5) 0.0802(13) Uani 0.580(10) 1 d PDU A 2
H55B H 0.6558 0.8788 0.2568 0.096 Uiso 0.580(10) 1 calc PR A 2
C56A C 0.6324(10) 0.8371(8) 0.3524(5) 0.0806(13) Uani 0.580(10) 1 d PDU A 2
H56B H 0.5963 0.9033 0.3687 0.097 Uiso 0.580(10) 1 calc PR A 2
C57A C 0.6527(11) 0.7509(6) 0.3906(4) 0.0848(13) Uani 0.580(10) 1 d PDU A 2
H57B H 0.6334 0.7561 0.4362 0.102 Uiso 0.580(10) 1 calc PR A 2
C58 C 0.1148(8) 0.4728(6) 0.4256(3) 0.0483(11) Uani 0.545(5) 1 d PDU B 3
H58A H 0.1170 0.5356 0.4493 0.058 Uiso 0.545(5) 1 calc PR B 3
C59 C 0.1285(8) 0.3794(6) 0.4573(4) 0.0516(10) Uani 0.545(5) 1 d PDU B 3
H59A H 0.1411 0.3774 0.5035 0.062 Uiso 0.545(5) 1 calc PR B 3
C60 C 0.1247(7) 0.2866(6) 0.4244(4) 0.0509(11) Uani 0.545(5) 1 d PDU B 3
H60A H 0.1352 0.2218 0.4478 0.061 Uiso 0.545(5) 1 calc PR B 3
C61 C 0.1053(6) 0.2892(5) 0.3569(4) 0.0473(11) Uani 0.545(5) 1 d PDU B 3
H61A H 0.1009 0.2264 0.3336 0.057 Uiso 0.545(5) 1 calc PR B 3
C62 C 0.0925(5) 0.3849(6) 0.3241(3) 0.0434(10) Uani 0.545(5) 1 d PDU B 3
H62A H 0.0801 0.3881 0.2779 0.052 Uiso 0.545(5) 1 calc PR B 3
C63 C 0.0977(6) 0.4758(5) 0.3590(3) 0.0460(10) Uani 0.545(5) 1 d PDU B 3
H63A H 0.0893 0.5412 0.3363 0.055 Uiso 0.545(5) 1 calc PR B 3
C58A C 0.1132(10) 0.4762(8) 0.4029(5) 0.0524(11) Uani 0.455(5) 1 d PDU B 4
H58B H 0.1123 0.5497 0.4073 0.063 Uiso 0.455(5) 1 calc PR B 4
C59A C 0.1377(9) 0.4140(6) 0.4574(5) 0.0479(11) Uani 0.455(5) 1 d PDU B 4
H59B H 0.1534 0.4433 0.4988 0.057 Uiso 0.455(5) 1 calc PR B 4
C60A C 0.1391(7) 0.3086(6) 0.4508(4) 0.0447(11) Uani 0.455(5) 1 d PDU B 4
H60B H 0.1568 0.2642 0.4882 0.054 Uiso 0.455(5) 1 calc PR B 4
C61A C 0.1154(7) 0.2648(6) 0.3913(5) 0.0444(11) Uani 0.455(5) 1 d PDU B 4
H61B H 0.1158 0.1912 0.3881 0.053 Uiso 0.455(5) 1 calc PR B 4
C62A C 0.0906(7) 0.3295(8) 0.3351(4) 0.0484(12) Uani 0.455(5) 1 d PDU B 4
H62B H 0.0749 0.3004 0.2937 0.058 Uiso 0.455(5) 1 calc PR B 4
C63A C 0.0899(8) 0.4374(8) 0.3419(4) 0.0513(12) Uani 0.455(5) 1 d PDU B 4
H63B H 0.0735 0.4832 0.3051 0.062 Uiso 0.455(5) 1 calc PR B 4

loop_
_atom_site_aniso_label
_atom_site_aniso_U_11
_atom_site_aniso_U_22
_atom_site_aniso_U_33
_atom_site_aniso_U_23
_atom_site_aniso_U_13
_atom_site_aniso_U_12
P1 0.0171(3) 0.0211(3) 0.0255(3) -0.0006(2) 0.0037(2) -0.00221(19)
B1 0.0203(11) 0.0212(11) 0.0256(12) -0.0026(9) 0.0032(9) -0.0030(9)
O1 0.0173(7) 0.0249(7) 0.0257(8) -0.0031(6) 0.0042(6) -0.0018(6)
F1 0.1151(17) 0.0449(9) 0.0331(9) 0.0038(7) -0.0136(10) 0.0000(10)
F2 0.186(3) 0.0563(12) 0.0539(12) 0.0237(10) -0.0489(15) -0.0099(15)
F3 0.140(2) 0.0411(11) 0.1039(18) 0.0325(11) -0.0491(16) 0.0088(12)
F4 0.0737(13) 0.0323(9) 0.0989(16) 0.0075(9) -0.0020(11) 0.0195(8)
F5 0.0399(9) 0.0646(10) 0.0475(9) 0.0142(8) 0.0212(7) -0.0061(7)
F6 0.0440(9) 0.0612(11) 0.0780(12) 0.0355(9) 0.0058(9) -0.0251(8)
F7 0.0624(11) 0.0338(8) 0.0888(14) 0.0092(8) -0.0038(10) -0.0262(8)
F8 0.0600(10) 0.0331(8) 0.0586(10) -0.0123(7) 0.0122(8) -0.0179(7)
F9 0.0295(7) 0.0483(8) 0.0363(8) -0.0048(6) -0.0058(6) 0.0005(6)
F10 0.0240(7) 0.0593(10) 0.0553(10) -0.0235(8) -0.0031(6) -0.0121(7)
F11 0.0388(8) 0.0401(8) 0.0677(11) -0.0120(7) 0.0098(7) -0.0240(7)
F12 0.0459(8) 0.0283(7) 0.0483(9) 0.0061(6) 0.0009(7) -0.0150(6)
C1 0.0170(10) 0.0236(10) 0.0309(11) 0.0005(9) 0.0029(8) -0.0055(8)
C2 0.0267(11) 0.0215(10) 0.0331(12) 0.0005(9) -0.0016(9) -0.0036(9)
C3 0.0329(13) 0.0299(12) 0.0392(14) 0.0067(10) -0.0062(10) -0.0078(10)
C4 0.0284(12) 0.0250(11) 0.0537(16) 0.0070(11) -0.0020(11) -0.0035(9)
C5 0.0308(13) 0.0259(12) 0.0515(16) -0.0030(11) 0.0089(11) 0.0015(10)
C6 0.0274(12) 0.0281(12) 0.0360(13) -0.0016(10) 0.0060(10) -0.0021(9)
C7 0.067(2) 0.0317(14) 0.0437(16) 0.0062(12) -0.0166(14) -0.0047(13)
C8 0.100(3) 0.0455(18) 0.0485(18) 0.0173(14) -0.0298(18) -0.0145(18)
C9 0.082(2) 0.0344(16) 0.077(2) 0.0212(16) -0.033(2) -0.0029(15)
C10 0.0499(17) 0.0285(13) 0.071(2) 0.0083(13) -0.0089(15) 0.0037(12)
C11 0.0174(10) 0.0244(10) 0.0244(11) 0.0010(8) -0.0005(8) 0.0005(8)
C12 0.0229(11) 0.0281(11) 0.0290(11) -0.0021(9) 0.0028(9) -0.0035(9)
C13 0.0233(11) 0.0393(13) 0.0276(12) 0.0009(10) 0.0052(9) 0.0012(10)
C14 0.0182(10) 0.0355(12) 0.0327(12) 0.0095(10) 0.0026(9) -0.0026(9)
C15 0.0219(11) 0.0250(11) 0.0361(12) 0.0050(9) -0.0012(9) -0.0035(9)
C16 0.0208(10) 0.0259(11) 0.0269(11) -0.0002(9) 0.0027(9) -0.0035(8)
C17 0.0241(12) 0.0447(15) 0.0411(14) 0.0141(11) 0.0058(10) -0.0031(10)
C18 0.0282(13) 0.0455(15) 0.0556(17) 0.0268(13) 0.0003(12) -0.0118(11)
C19 0.0391(14) 0.0291(13) 0.0610(18) 0.0147(12) -0.0077(13) -0.0160(11)
C20 0.0347(13) 0.0293(12) 0.0437(14) 0.0019(11) 0.0008(11) -0.0069(10)
C21 0.0184(10) 0.0239(10) 0.0243(10) -0.0029(8) 0.0052(8) -0.0028(8)
C22 0.0241(11) 0.0265(11) 0.0306(12) 0.0024(9) 0.0027(9) -0.0049(9)
C23 0.0258(11) 0.0303(11) 0.0282(12) 0.0027(9) 0.0013(9) -0.0017(9)
C24 0.0206(10) 0.0276(11) 0.0268(11) -0.0055(9) 0.0047(9) -0.0009(8)
C25 0.0217(10) 0.0217(10) 0.0292(11) -0.0055(9) 0.0083(9) -0.0024(8)
C26 0.0234(11) 0.0237(10) 0.0247(11) -0.0012(8) 0.0045(8) -0.0026(8)
C27 0.0217(11) 0.0363(12) 0.0312(12) -0.0103(10) 0.0031(9) 0.0013(9)
C28 0.0191(11) 0.0392(13) 0.0427(14) -0.0201(11) 0.0040(10) -0.0060(9)
C29 0.0284(12) 0.0294(12) 0.0445(14) -0.0143(11) 0.0105(10) -0.0106(10)
C30 0.0272(12) 0.0254(11) 0.0372(13) -0.0057(10) 0.0070(10) -0.0060(9)
C31 0.0194(10) 0.0264(11) 0.0261(11) -0.0035(9) 0.0045(8) -0.0018(8)
C32 0.0288(12) 0.0289(11) 0.0323(12) 0.0000(9) 0.0011(10) -0.0057(9)
C33 0.0386(14) 0.0325(13) 0.0439(15) -0.0005(11) 0.0076(11) -0.0146(11)
C34 0.0276(12) 0.0413(14) 0.0465(15) -0.0131(12) 0.0100(11) -0.0155(10)
C35 0.0208(11) 0.0417(14) 0.0385(13) -0.0102(11) -0.0002(10) -0.0046(10)
C36 0.0215(11) 0.0309(12) 0.0322(12) -0.0028(9) 0.0025(9) -0.0005(9)
C37 0.0224(11) 0.0233(11) 0.0371(13) 0.0013(9) 0.0016(9) -0.0030(8)
C38 0.0319(13) 0.0321(13) 0.0470(15) 0.0101(11) 0.0118(11) 0.0043(10)
C39 0.0399(15) 0.0436(15) 0.0639(19) 0.0249(14) 0.0142(14) 0.0036(12)
C40 0.0454(16) 0.0286(13) 0.079(2) 0.0184(14) 0.0030(15) 0.0018(12)
C41 0.070(2) 0.0419(17) 0.073(2) 0.0046(16) 0.0202(18) 0.0247(15)
C42 0.0558(18) 0.0394(15) 0.0546(18) 0.0064(13) 0.0211(15) 0.0175(13)
C43 0.0239(11) 0.0248(11) 0.0280(11) -0.0038(9) 0.0040(9) -0.0041(8)
C44 0.0251(11) 0.0359(12) 0.0320(12) -0.0047(10) 0.0057(9) -0.0035(9)
C45 0.0366(14) 0.0471(15) 0.0324(13) -0.0098(11) 0.0114(11) -0.0055(11)
C46 0.0456(15) 0.0524(16) 0.0307(13) -0.0133(12) -0.0005(11) -0.0031(13)
C47 0.0316(13) 0.0543(16) 0.0415(15) -0.0166(13) -0.0058(11) -0.0062(12)
C48 0.0263(12) 0.0355(13) 0.0370(13) -0.0108(10) 0.0035(10) -0.0033(10)
C49 0.073(2) 0.068(2) 0.075(3) 0.0059(19) 0.009(2) 0.0049(19)
C50 0.083(3) 0.060(2) 0.057(2) 0.0125(16) 0.0167(19) 0.0184(19)
C51 0.091(3) 0.0475(19) 0.079(3) 0.0106(18) 0.020(2) 0.0041(18)
C52 0.090(4) 0.075(2) 0.088(2) -0.006(2) 0.007(3) -0.005(3)
C53 0.086(4) 0.072(2) 0.091(2) -0.009(2) 0.008(2) -0.006(3)
C54 0.083(4) 0.073(3) 0.090(2) -0.009(2) 0.010(2) -0.012(3)
C55 0.082(4) 0.072(3) 0.086(2) -0.004(2) 0.006(3) -0.009(3)
C56 0.089(4) 0.074(2) 0.087(2) -0.003(2) 0.008(3) -0.004(3)
C57 0.092(4) 0.076(2) 0.086(2) -0.003(2) 0.009(3) -0.005(3)
C52A 0.092(4) 0.074(2) 0.089(2) -0.0055(19) 0.004(3) -0.003(3)
C53A 0.086(4) 0.072(2) 0.092(2) -0.009(2) 0.008(2) -0.006(3)
C54A 0.082(4) 0.074(3) 0.091(2) -0.007(2) 0.012(2) -0.012(3)
C55A 0.080(3) 0.072(2) 0.088(2) -0.002(2) 0.006(2) -0.008(3)
C56A 0.084(4) 0.072(2) 0.086(2) -0.0029(19) 0.008(3) -0.008(3)
C57A 0.093(4) 0.075(2) 0.086(2) -0.0043(18) 0.006(3) -0.005(3)
C58 0.0444(19) 0.0513(19) 0.050(2) -0.014(2) 0.006(2) -0.0084(17)
C59 0.0424(18) 0.054(2) 0.0584(19) -0.009(2) 0.0078(17) -0.006(2)
C60 0.0414(19) 0.049(2) 0.062(3) -0.006(2) 0.011(2) -0.0034(19)
C61 0.0362(19) 0.044(2) 0.061(2) -0.013(2) 0.011(2) -0.0011(19)
C62 0.0344(18) 0.044(2) 0.052(2) -0.0160(18) 0.0045(17) -0.003(2)
C63 0.0416(18) 0.045(2) 0.052(2) -0.0163(19) 0.0053(19) -0.0045(19)
C58A 0.0459(19) 0.0506(19) 0.061(2) -0.012(2) 0.005(2) -0.0062(18)
C59A 0.041(2) 0.044(2) 0.060(2) -0.016(2) 0.0055(19) -0.008(2)
C60A 0.035(2) 0.046(2) 0.054(2) -0.017(2) 0.008(2) -0.011(2)
C61A 0.0348(19) 0.045(2) 0.055(3) -0.0159(19) 0.007(2) -0.0070(18)
C62A 0.036(2) 0.052(3) 0.057(2) -0.012(2) 0.008(2) -0.001(2)
C63A 0.043(2) 0.052(2) 0.059(2) -0.008(2) 0.005(2) -0.002(2)

loop_
_atom_type_symbol
_atom_type_description
_atom_type_scat_dispersion_real
_atom_type_scat_dispersion_imag
_atom_type_scat_source
C C 0.0181 0.0091 'International Tables Vol C Tables 4.2.6.8 and 6.1.1.4'
H H 0.0000 0.0000 'International Tables Vol C Tables 4.2.6.8 and 6.1.1.4'
B B 0.0090 0.0039 'International Tables Vol C Tables 4.2.6.8 and 6.1.1.4'
O O 0.0492 0.0322 'International Tables Vol C Tables 4.2.6.8 and 6.1.1.4'
F F 0.0727 0.0534 'International Tables Vol C Tables 4.2.6.8 and 6.1.1.4'
P P 0.2955 0.4335 'International Tables Vol C Tables 4.2.6.8 and 6.1.1.4'

loop_
_geom_angle_atom_site_label_1
_geom_angle_atom_site_label_2
_geom_angle_atom_site_label_3
_geom_angle
_geom_angle_site_symmetry_3
O1 P1 C31 114.16(9) .
O1 P1 C37 110.37(10) .
C31 P1 C37 108.77(10) .
O1 P1 C43 107.46(9) .
C31 P1 C43 107.54(10) .
C37 P1 C43 108.35(11) .
O1 B1 C11 105.43(16) .
O1 B1 C1 106.47(17) .
C11 B1 C1 111.81(17) .
O1 B1 C21 108.53(16) .
C11 B1 C21 112.26(18) .
C1 B1 C21 111.90(17) .
P1 O1 B1 144.52(13) .
C2 C1 C6 116.6(2) .
C2 C1 B1 123.14(19) .
C6 C1 B1 120.3(2) .
C1 C2 C3 122.3(2) .
C7 C3 C2 122.0(2) .
C7 C3 C4 118.2(2) .
C2 C3 C4 119.8(2) .
C5 C4 C10 123.8(3) .
C5 C4 C3 118.2(2) .
C10 C4 C3 118.0(3) .
C6 C5 C4 120.3(2) .
C5 C6 C1 122.9(2) .
F1 C7 C8 119.2(3) .
F1 C7 C3 118.9(2) .
C8 C7 C3 121.9(3) .
F2 C8 C7 121.3(3) .
F2 C8 C9 118.9(3) .
C7 C8 C9 119.8(3) .
F3 C9 C10 121.7(3) .
F3 C9 C8 118.2(3) .
C10 C9 C8 120.1(3) .
F4 C10 C9 119.1(3) .
F4 C10 C4 118.9(3) .
C9 C10 C4 122.0(3) .
C16 C11 C12 116.61(19) .
C16 C11 B1 123.61(19) .
C12 C11 B1 119.77(19) .
C13 C12 C11 123.0(2) .
C12 C13 C14 120.0(2) .
C13 C14 C17 122.9(2) .
C13 C14 C15 118.6(2) .
C17 C14 C15 118.5(2) .
C20 C15 C14 117.8(2) .
C20 C15 C16 122.6(2) .
C14 C15 C16 119.6(2) .
C11 C16 C15 122.2(2) .
F5 C17 C18 119.2(2) .
F5 C17 C14 119.1(2) .
C18 C17 C14 121.7(2) .
F6 C18 C17 120.7(3) .
F6 C18 C19 119.3(3) .
C17 C18 C19 120.0(2) .
F7 C19 C20 120.9(3) .
F7 C19 C18 119.2(2) .
C20 C19 C18 120.0(2) .
F8 C20 C19 119.0(2) .
F8 C20 C15 119.0(2) .
C19 C20 C15 121.9(2) .
C26 C21 C22 117.2(2) .
C26 C21 B1 121.47(19) .
C22 C21 B1 121.25(18) .
C23 C22 C21 122.8(2) .
C22 C23 C24 119.9(2) .
C23 C24 C27 123.0(2) .
C23 C24 C25 119.0(2) .
C27 C24 C25 118.0(2) .
C30 C25 C26 122.7(2) .
C30 C25 C24 118.5(2) .
C26 C25 C24 118.80(19) .
C21 C26 C25 122.2(2) .
F9 C27 C28 119.6(2) .
F9 C27 C24 118.9(2) .
C28 C27 C24 121.5(2) .
F10 C28 C27 120.7(2) .
F10 C28 C29 118.8(2) .
C27 C28 C29 120.5(2) .
F11 C29 C30 121.4(2) .
F11 C29 C28 118.9(2) .
C30 C29 C28 119.7(2) .
F12 C30 C29 118.9(2) .
F12 C30 C25 119.4(2) .
C29 C30 C25 121.7(2) .
C36 C31 C32 120.0(2) .
C36 C31 P1 121.27(17) .
C32 C31 P1 118.71(17) .
C33 C32 C31 119.7(2) .
C34 C33 C32 120.1(2) .
C35 C34 C33 120.4(2) .
C34 C35 C36 120.2(2) .
C35 C36 C31 119.7(2) .
C38 C37 C42 119.0(2) .
C38 C37 P1 120.18(18) .
C42 C37 P1 120.82(19) .
C37 C38 C39 120.9(2) .
C40 C39 C38 119.6(3) .
C41 C40 C39 120.0(3) .
C40 C41 C42 120.8(3) .
C41 C42 C37 119.8(3) .
C48 C43 C44 119.6(2) .
C48 C43 P1 119.15(17) .
C44 C43 P1 121.14(18) .
C45 C44 C43 119.7(2) .
C44 C45 C46 120.2(2) .
C47 C46 C45 120.1(2) .
C46 C47 C48 120.2(2) .
C47 C48 C43 120.1(2) .
C50 C49 C51 119.8(4) 2_656
C49 C50 C51 120.0(4) .
C50 C51 C49 120.2(4) 2_656
C57 C52 C53 115.9(12) .
C54 C53 C52 121.1(12) .
C55 C54 C53 117.4(13) .
C56 C55 C54 116.8(14) .
C57 C56 C55 126.3(14) .
C56 C57 C52 121.3(12) .
C53A C52A C57A 124.0(9) .
C52A C53A C54A 117.2(10) .
C53A C54A C55A 121.1(10) .
C56A C55A C54A 121.5(10) .
C57A C56A C55A 114.5(9) .
C56A C57A C52A 121.5(8) .
C59 C58 C63 119.1(7) .
C58 C59 C60 121.9(8) .
C59 C60 C61 119.3(6) .
C62 C61 C60 119.0(6) .
C63 C62 C61 119.7(6) .
C58 C63 C62 121.0(6) .
C59A C58A C63A 123.0(9) .
C58A C59A C60A 118.2(9) .
C59A C60A C61A 121.7(8) .
C60A C61A C62A 119.8(7) .
C63A C62A C61A 118.4(7) .
C58A C63A C62A 118.9(8) .

loop_
_geom_bond_atom_site_label_1
_geom_bond_atom_site_label_2
_geom_bond_distance
_geom_bond_site_symmetry_2
P1 O1 1.5174(14) .
P1 C31 1.788(2) .
P1 C37 1.790(2) .
P1 C43 1.793(2) .
B1 O1 1.583(3) .
B1 C11 1.617(3) .
B1 C1 1.623(3) .
B1 C21 1.632(3) .
F1 C7 1.350(3) .
F2 C8 1.349(4) .
F3 C9 1.345(3) .
F4 C10 1.346(4) .
F5 C17 1.350(3) .
F6 C18 1.344(3) .
F7 C19 1.344(3) .
F8 C20 1.347(3) .
F9 C27 1.346(3) .
F10 C28 1.343(3) .
F11 C29 1.340(3) .
F12 C30 1.349(3) .
C1 C2 1.371(3) .
C1 C6 1.430(3) .
C2 C3 1.416(3) .
C3 C7 1.406(4) .
C3 C4 1.419(4) .
C4 C5 1.409(4) .
C4 C10 1.411(4) .
C5 C6 1.366(3) .
C7 C8 1.355(4) .
C8 C9 1.398(5) .
C9 C10 1.348(5) .
C11 C16 1.379(3) .
C11 C12 1.424(3) .
C12 C13 1.369(3) .
C13 C14 1.410(3) .
C14 C17 1.411(3) .
C14 C15 1.415(3) .
C15 C20 1.414(3) .
C15 C16 1.415(3) .
C17 C18 1.354(4) .
C18 C19 1.393(4) .
C19 C20 1.356(4) .
C21 C26 1.374(3) .
C21 C22 1.420(3) .
C22 C23 1.370(3) .
C23 C24 1.407(3) .
C24 C27 1.415(3) .
C24 C25 1.425(3) .
C25 C30 1.408(3) .
C25 C26 1.421(3) .
C27 C28 1.355(4) .
C28 C29 1.400(4) .
C29 C30 1.358(3) .
C31 C36 1.393(3) .
C31 C32 1.396(3) .
C32 C33 1.385(3) .
C33 C34 1.383(4) .
C34 C35 1.382(4) .
C35 C36 1.385(3) .
C37 C38 1.378(3) .
C37 C42 1.391(3) .
C38 C39 1.391(4) .
C39 C40 1.377(4) .
C40 C41 1.368(5) .
C41 C42 1.385(4) .
C43 C48 1.393(3) .
C43 C44 1.397(3) .
C44 C45 1.386(3) .
C45 C46 1.388(4) .
C46 C47 1.381(4) .
C47 C48 1.386(4) .
C49 C50 1.360(5) .
C49 C51 1.394(5) 2_656
C50 C51 1.369(6) .
C51 C49 1.394(5) 2_656
C52 C57 1.345(11) .
C52 C53 1.431(12) .
C53 C54 1.430(12) .
C54 C55 1.386(11) .
C55 C56 1.339(12) .
C56 C57 1.325(11) .
C52A C53A 1.288(10) .
C52A C57A 1.411(7) .
C53A C54A 1.335(10) .
C54A C55A 1.416(9) .
C55A C56A 1.391(10) .
C56A C57A 1.342(9) .
C58 C59 1.348(9) .
C58 C63 1.370(8) .
C59 C60 1.384(9) .
C60 C61 1.391(9) .
C61 C62 1.385(8) .
C62 C63 1.385(7) .
C58A C59A 1.365(10) .
C58A C63A 1.379(10) .
C59A C60A 1.365(9) .
C60A C61A 1.379(9) .
C61A C62A 1.411(9) .
C62A C63A 1.398(10) .
